data_2204940
loop_
_publ_author_name
'Dege, Necmi'
'\"Ozdemir, Nam\?ik'
'\,Cetin, Ahmet'
'Cans\?iz, Ahmet'
'\,Sekerci, Memet'
'Din\,cer, Muharrem'

_publ_section_title
;
 4-Ethyl-5-(2-hydroxyphenyl)-2<i>H</i>-1,2,4-triazole-3(4<i>H</i>)-thione
;
_journal_issue 1
_journal_name_full 'Acta Crystallographica Section E'
_journal_page_first o17
_journal_page_last o19
_journal_paper_doi 10.1107/S1600536804031137
_journal_volume 61
_journal_year 2005
_chemical_formula_iupac 'C10 H11 N3 O S'
_chemical_formula_moiety 'C10 H11 N3 O S'
_chemical_formula_sum 'C10 H11 N3 O S'
_chemical_formula_weight 221.28
_chemical_name_systematic
;
4-Ethyl-5-(2-hydroxyphenyl)-2H-1,2,4-triazole-3(4H)-thione
;
_space_group_IT_number 14
_symmetry_cell_setting monoclinic
_symmetry_space_group_name_Hall '-P 2ybc'
_symmetry_space_group_name_H-M 'P 1 21/c 1'
_atom_sites_solution_hydrogens geom
_atom_sites_solution_primary direct
_atom_sites_solution_secondary difmap
_audit_creation_method SHELXL-97
_cell_angle_alpha 90.00
_cell_angle_beta 102.266(6)
_cell_angle_gamma 90.00
_cell_formula_units_Z 4
_cell_length_a 9.7879(8)
_cell_length_b 7.9071(5)
_cell_length_c 13.8045(10)
_cell_measurement_reflns_used 12416
_cell_measurement_temperature 293(2)
_cell_measurement_theta_max 29.37
_cell_measurement_theta_min 2.13
_cell_volume 1043.99(13)
_computing_cell_refinement X-AREA
_computing_data_collection 'X-AREA (Stoe & Cie, 2002)'
_computing_data_reduction 'X-RED (Stoe & Cie, 2002)'
_computing_molecular_graphics 'Ortep-3 for Windows (Farrugia, 1997)'
_computing_publication_material 'WinGX (Farrugia, 1999) and PLATON (Spek, 1997)'
_computing_structure_refinement 'SHELXL97 (Sheldrick, 1997)'
_computing_structure_solution 'SHELXS97 (Sheldrick, 1997)'
_diffrn_ambient_temperature 293(2)
_diffrn_detector_area_resol_mean 6.67
_diffrn_measured_fraction_theta_full 0.993
_diffrn_measured_fraction_theta_max 0.993
_diffrn_measurement_device_type 'STOE IPDS-II'
_diffrn_measurement_method 'w scans'
_diffrn_radiation_monochromator 'plane graphite'
_diffrn_radiation_source 'sealed X-ray tube'
_diffrn_radiation_type MoK\a
_diffrn_radiation_wavelength 0.71073
_diffrn_reflns_av_R_equivalents 0.0275
_diffrn_reflns_av_sigmaI/netI 0.0205
_diffrn_reflns_limit_h_max 13
_diffrn_reflns_limit_h_min -13
_diffrn_reflns_limit_k_max 10
_diffrn_reflns_limit_k_min -10
_diffrn_reflns_limit_l_max 18
_diffrn_reflns_limit_l_min -18
_diffrn_reflns_number 9857
_diffrn_reflns_theta_full 29.25
_diffrn_reflns_theta_max 29.25
_diffrn_reflns_theta_min 2.13
_diffrn_standards_decay_% 0
_diffrn_standards_interval_count 0
_diffrn_standards_number 0
_exptl_absorpt_coefficient_mu 0.286
_exptl_absorpt_correction_T_max 0.9354
_exptl_absorpt_correction_T_min 0.8688
_exptl_absorpt_correction_type integration
_exptl_absorpt_process_details '(X-RED; Stoe & Cie, 2002)'
_exptl_crystal_colour colorless
_exptl_crystal_density_diffrn 1.408
_exptl_crystal_density_method 'not measured'
_exptl_crystal_description prism
_exptl_crystal_F_000 464
_exptl_crystal_size_max 0.60
_exptl_crystal_size_mid 0.49
_exptl_crystal_size_min 0.40
_refine_diff_density_max 0.308
_refine_diff_density_min -0.258
_refine_ls_extinction_coef 0.043(3)
_refine_ls_extinction_expression Fc^*^=kFc[1+0.001xFc^2^\l^3^/sin(2\q)]^-1/4^
_refine_ls_extinction_method SHELXL97
_refine_ls_goodness_of_fit_ref 1.009
_refine_ls_hydrogen_treatment refall
_refine_ls_matrix_type full
_refine_ls_number_parameters 181
_refine_ls_number_reflns 2825
_refine_ls_number_restraints 0
_refine_ls_restrained_S_all 1.009
_refine_ls_R_factor_all 0.0361
_refine_ls_R_factor_gt 0.0305
_refine_ls_shift/su_max 0.002
_refine_ls_shift/su_mean 0.000
_refine_ls_structure_factor_coef Fsqd
_refine_ls_weighting_details 'calc w=1/[\s^2^(Fo^2^)+(0.0513P)^2^+0.2483P] where P=(Fo^2^+2Fc^2^)/3'
_refine_ls_weighting_scheme calc
_refine_ls_wR_factor_gt 0.0836
_refine_ls_wR_factor_ref 0.0863
_reflns_number_gt 2440
_reflns_number_total 2825
_reflns_threshold_expression I>2\s(I)
_cod_data_source_file ob6445.cif
_cod_data_source_block III
_cod_depositor_comments
;
The following automatic conversions were performed:
'_symmetry_cell_setting' value 'Monoclinic' changed to 'monoclinic'
according to '/home/saulius/struct/CIF-dictionaries/cif_core.dic'
dictionary named 'cif_core.dic' version 2.4.1 from 2010-06-29.

Automatic conversion script
Id: cif_fix_enum 1527 2010-12-29 10:47:43Z saulius 

The following automatic conversions were performed:

'_symmetry_cell_setting' value 'Monoclinic' changed to 'monoclinic'
according to /home/saulius/struct/CIF-dictionaries/cif_core.dic
dictionary named 'cif_core.dic' version 2.4.1 from 2010-06-29.

Automatic conversion script
Id: cif_fix_values 1715 2011-07-08 13:25:40Z adriana 
;
_cod_original_sg_symbol_H-M 'P 21/c'
_cod_database_code 2204940
_cod_database_fobs_code 2204940

loop_
_symmetry_equiv_pos_as_xyz
'x, y, z'
'-x, y+1/2, -z+1/2'
'-x, -y, -z'
'x, -y-1/2, z-1/2'

loop_
_atom_site_label
_atom_site_fract_x
_atom_site_fract_y
_atom_site_fract_z
_atom_site_U_iso_or_equiv
_atom_site_adp_type
_atom_site_calc_flag
_atom_site_occupancy
_atom_site_type_symbol
S1 1.06463(3) 0.25539(4) 0.45325(2) 0.02626(11) Uani d 1 S
O1 0.49766(9) 0.31314(13) 0.22506(6) 0.0273(2) Uani d 1 O
H1 0.424(2) 0.372(2) 0.2147(13) 0.043(5) Uiso d 1 H
N1 0.74356(9) 0.01738(12) 0.29738(6) 0.01858(19) Uani d 1 N
N2 0.85055(9) 0.04088(12) 0.37852(7) 0.01856(19) Uani d 1 N
H2 0.8695(18) -0.037(2) 0.4270(13) 0.040(4) Uiso d 1 H
N3 0.85843(9) 0.25331(11) 0.28499(7) 0.01731(18) Uani d 1 N
C1 0.75026(10) 0.14977(13) 0.24182(7) 0.01641(19) Uani d 1 C
C2 0.92342(11) 0.18245(13) 0.37324(7) 0.0182(2) Uani d 1 C
C3 0.65877(11) 0.18360(13) 0.14442(7) 0.0170(2) Uani d 1 C
C4 0.53203(11) 0.26801(14) 0.13856(7) 0.0188(2) Uani d 1 C
C5 0.44767(12) 0.30188(16) 0.04614(8) 0.0230(2) Uani d 1 C
H5 0.3597(17) 0.364(2) 0.0420(12) 0.032(4) Uiso d 1 H
C6 0.49001(13) 0.25253(15) -0.03933(8) 0.0244(2) Uani d 1 C
H6 0.4297(18) 0.274(2) -0.1018(13) 0.033(4) Uiso d 1 H
C7 0.61616(13) 0.16998(16) -0.03379(8) 0.0258(2) Uani d 1 C
H7 0.6460(18) 0.136(2) -0.0926(13) 0.037(4) Uiso d 1 H
C8 0.70067(12) 0.13553(15) 0.05792(8) 0.0222(2) Uani d 1 C
H8 0.7916(16) 0.077(2) 0.0649(11) 0.025(4) Uiso d 1 H
C9 0.89554(12) 0.41659(14) 0.24674(8) 0.0219(2) Uani d 1 C
H9A 0.8723(15) 0.4106(19) 0.1741(11) 0.026(4) Uiso d 1 H
H9B 0.9990(17) 0.432(2) 0.2687(12) 0.032(4) Uiso d 1 H
C10 0.81831(16) 0.56160(16) 0.28239(11) 0.0320(3) Uani d 1 C
H10A 0.720(2) 0.540(2) 0.2648(13) 0.043(5) Uiso d 1 H
H10B 0.8433(18) 0.669(2) 0.2539(13) 0.039(4) Uiso d 1 H
H10C 0.840(2) 0.565(3) 0.3547(15) 0.051(5) Uiso d 1 H

loop_
_atom_site_aniso_label
_atom_site_aniso_U_11
_atom_site_aniso_U_22
_atom_site_aniso_U_33
_atom_site_aniso_U_12
_atom_site_aniso_U_13
_atom_site_aniso_U_23
S1 0.02542(17) 0.02366(16) 0.02394(16) -0.00738(10) -0.00773(11) 0.00530(10)
O1 0.0229(4) 0.0430(5) 0.0154(3) 0.0135(4) 0.0028(3) -0.0016(3)
N1 0.0156(4) 0.0209(4) 0.0177(4) -0.0011(3) 0.0001(3) 0.0021(3)
N2 0.0162(4) 0.0199(4) 0.0175(4) -0.0018(3) -0.0012(3) 0.0036(3)
N3 0.0168(4) 0.0175(4) 0.0167(4) -0.0008(3) 0.0014(3) 0.0025(3)
C1 0.0143(4) 0.0181(4) 0.0169(4) 0.0011(3) 0.0034(3) 0.0000(3)
C2 0.0178(5) 0.0184(5) 0.0176(4) 0.0002(4) 0.0021(4) 0.0016(4)
C3 0.0164(5) 0.0185(4) 0.0153(4) 0.0004(4) 0.0013(3) 0.0007(3)
C4 0.0180(5) 0.0224(5) 0.0157(4) 0.0013(4) 0.0028(4) -0.0006(4)
C5 0.0193(5) 0.0300(6) 0.0180(5) 0.0054(4) 0.0001(4) 0.0003(4)
C6 0.0263(6) 0.0293(6) 0.0154(4) 0.0025(4) -0.0006(4) 0.0014(4)
C7 0.0301(6) 0.0313(6) 0.0167(5) 0.0030(5) 0.0066(4) -0.0016(4)
C8 0.0216(5) 0.0258(5) 0.0198(5) 0.0044(4) 0.0057(4) -0.0001(4)
C9 0.0231(5) 0.0200(5) 0.0219(5) -0.0033(4) 0.0028(4) 0.0053(4)
C10 0.0392(7) 0.0199(5) 0.0371(7) 0.0015(5) 0.0083(6) 0.0027(5)

loop_
_atom_type_symbol
_atom_type_description
_atom_type_scat_dispersion_real
_atom_type_scat_dispersion_imag
_atom_type_scat_source
C C 0.0033 0.0016 'International Tables Vol C Tables 4.2.6.8 and 6.1.1.4'
H H 0.0000 0.0000 'International Tables Vol C Tables 4.2.6.8 and 6.1.1.4'
N N 0.0061 0.0033 'International Tables Vol C Tables 4.2.6.8 and 6.1.1.4'
O O 0.0106 0.0060 'International Tables Vol C Tables 4.2.6.8 and 6.1.1.4'
S S 0.1246 0.1234 'International Tables Vol C Tables 4.2.6.8 and 6.1.1.4'

loop_
_geom_angle_atom_site_label_1
_geom_angle_atom_site_label_2
_geom_angle_atom_site_label_3
_geom_angle
_geom_angle_publ_flag
C4 O1 H1 111.1(12) ?
C1 N1 N2 104.20(9) yes
C2 N2 N1 113.06(9) yes
C2 N2 H2 125.9(11) ?
N1 N2 H2 121.0(11) ?
C2 N3 C1 108.20(8) yes
C2 N3 C9 125.17(9) ?
C1 N3 C9 126.57(9) no
N1 C1 N3 110.71(9) yes
N1 C1 C3 125.75(9) no
N3 C1 C3 123.51(9) no
N2 C2 N3 103.81(9) yes
N2 C2 S1 128.77(8) no
N3 C2 S1 127.40(8) ?
C8 C3 C4 120.00(9) ?
C8 C3 C1 119.97(9) no
C4 C3 C1 120.01(9) ?
O1 C4 C5 123.19(10) ?
O1 C4 C3 117.31(9) no
C5 C4 C3 119.50(9) ?
C6 C5 C4 119.98(10) ?
C6 C5 H5 120.5(9) ?
C4 C5 H5 119.5(9) ?
C7 C6 C5 120.66(10) ?
C7 C6 H6 120.6(10) ?
C5 C6 H6 118.7(10) ?
C8 C7 C6 119.73(10) ?
C8 C7 H7 119.3(10) ?
C6 C7 H7 121.0(10) ?
C7 C8 C3 120.13(10) ?
C7 C8 H8 122.1(9) ?
C3 C8 H8 117.8(9) ?
N3 C9 C10 111.75(9) ?
N3 C9 H9A 107.7(9) ?
C10 C9 H9A 110.2(9) ?
N3 C9 H9B 107.8(10) ?
C10 C9 H9B 110.9(9) ?
H9A C9 H9B 108.3(12) ?
C9 C10 H10A 109.1(11) ?
C9 C10 H10B 109.7(10) ?
H10A C10 H10B 111.9(15) ?
C9 C10 H10C 109.9(12) ?
H10A C10 H10C 104.9(15) ?
H10B C10 H10C 111.2(16) ?

loop_
_geom_bond_atom_site_label_1
_geom_bond_atom_site_label_2
_geom_bond_distance
_geom_bond_publ_flag
S1 C2 1.6776(11) ?
O1 C4 1.3554(12) ?
O1 H1 0.850(19) ?
N1 C1 1.3076(13) yes
N1 N2 1.3737(13) yes
N2 C2 1.3376(14) yes
N2 H2 0.901(18) ?
N3 C2 1.3688(13) yes
N3 C1 1.3705(13) yes
N3 C9 1.4694(13) yes
C1 C3 1.4731(14) ?
C3 C8 1.3951(14) ?
C3 C4 1.3958(14) ?
C4 C5 1.3906(15) ?
C5 C6 1.3869(15) ?
C5 H5 0.982(16) ?
C6 C7 1.3843(17) ?
C6 H6 0.951(18) ?
C7 C8 1.3843(16) ?
C7 H7 0.958(16) ?
C8 H8 0.990(15) ?
C9 C10 1.5121(17) no
C9 H9A 0.981(15) ?
C9 H9B 1.001(17) ?
C10 H10A 0.957(19) ?
C10 H10B 0.985(18) ?
C10 H10C 0.98(2) ?

loop_
_geom_hbond_atom_site_label_D
_geom_hbond_atom_site_label_H
_geom_hbond_atom_site_label_A
_geom_hbond_site_symmetry_A
_geom_hbond_distance_DH
_geom_hbond_distance_HA
_geom_hbond_distance_DA
_geom_hbond_angle_DHA
C9 H9B S1 . 1.00(2) 2.86(2) 3.2383(12) 104.0(10)
O1 H1 N1 2_655 0.85(2) 1.98(2) 2.8227(12) 175(2)
N2 H2 S1 3_756 0.90(2) 2.38(2) 3.2789(10) 174(2)
C9 H9B Cg1 2_755 1.00(2) 2.76(2) 3.4652(13) 128.0(10)

loop_
_geom_torsion_atom_site_label_1
_geom_torsion_atom_site_label_2
_geom_torsion_atom_site_label_3
_geom_torsion_atom_site_label_4
_geom_torsion
_geom_torsion_publ_flag
C1 N1 N2 C2 -0.93(12) ?
N2 N1 C1 N3 0.71(11) ?
N2 N1 C1 C3 178.77(9) ?
C2 N3 C1 N1 -0.30(12) ?
C9 N3 C1 N1 -177.53(9) ?
C2 N3 C1 C3 -178.41(9) ?
C9 N3 C1 C3 4.36(15) ?
N1 N2 C2 N3 0.74(11) ?
N1 N2 C2 S1 -177.51(8) no
C1 N3 C2 N2 -0.27(11) ?
C9 N3 C2 N2 177.01(9) ?
C1 N3 C2 S1 178.01(8) no
C9 N3 C2 S1 -4.71(15) ?
N1 C1 C3 C8 -94.29(13) ?
N3 C1 C3 C8 83.54(13) yes
N1 C1 C3 C4 87.54(13) ?
N3 C1 C3 C4 -94.64(12) ?
C8 C3 C4 O1 -179.29(10) no
C1 C3 C4 O1 -1.12(15) ?
C8 C3 C4 C5 0.70(16) ?
C1 C3 C4 C5 178.87(10) ?
O1 C4 C5 C6 179.70(11) no
C3 C4 C5 C6 -0.29(18) ?
C4 C5 C6 C7 -0.22(19) ?
C5 C6 C7 C8 0.32(19) ?
C6 C7 C8 C3 0.09(18) ?
C4 C3 C8 C7 -0.60(17) ?
C1 C3 C8 C7 -178.78(10) ?
C2 N3 C9 C10 -88.28(13) ?
C1 N3 C9 C10 88.49(13) yes

loop_
_cod_related_entry_id
_cod_related_entry_database
_cod_related_entry_code
1 ChemSpider 14184186
